data_2004684
loop_
_publ_author_name
'Parvez, M.'
'Mesher, S. T. E.'
'Clark, P. D.'

_publ_section_title
;
 2,3-Bis(ethylsulfonyl)benzo[<i>b</i>]thiophene
;
_journal_issue 4
_journal_name_full 'Acta Crystallographica Section C'
_journal_page_first 905
_journal_page_last 907
_journal_paper_doi 10.1107/S0108270195013369
_journal_volume 52
_journal_year 1996
_chemical_formula_analytical 'C12 H14 O4 S3'
_chemical_formula_moiety 'C12 H14 O4 S3'
_chemical_formula_structural 'C12 H14 O4 S3'
_chemical_formula_sum 'C12 H14 O4 S3'
_chemical_formula_weight 318.42
_space_group_IT_number 2
_symmetry_cell_setting triclinic
_symmetry_space_group_name_Hall '-P 1'
_symmetry_space_group_name_H-M 'P -1'
_cell_angle_alpha 91.54(2)
_cell_angle_beta 111.070(10)
_cell_angle_gamma 82.00(2)
_cell_formula_units_Z 2
_cell_length_a 8.7590(10)
_cell_length_b 11.745(3)
_cell_length_c 7.3220(10)
_cell_measurement_reflns_used 12
_cell_measurement_temperature 296
_cell_measurement_theta_max 15.0
_cell_measurement_theta_min 10.0
_cell_volume 695.8(2)
_computing_cell_refinement 'MSC/AFC Diffractometer Control Software'
_computing_data_collection
;
MSC/AFC Diffractometer Control Software (Molecular Structure Corporation,
1988)
;
_computing_data_reduction 'TEXSAN (Molecular Structure Corporation, 1994)'
_computing_publication_material TEXSAN
_computing_structure_refinement TEXSAN
_computing_structure_solution 'SAPI91 (Fan, 1991)'
_diffrn_ambient_temperature 296
_diffrn_measurement_device 'Rigaku AFC-6S'
_diffrn_measurement_method \w/2\q
_diffrn_radiation_monochromator graphite
_diffrn_radiation_source 'X-ray tube'
_diffrn_radiation_type MoK\a
_diffrn_radiation_wavelength 0.71069
_diffrn_reflns_av_R_equivalents 0.0145
_diffrn_reflns_limit_h_max 12
_diffrn_reflns_limit_h_min 0
_diffrn_reflns_limit_k_max 16
_diffrn_reflns_limit_k_min -16
_diffrn_reflns_limit_l_max 9
_diffrn_reflns_limit_l_min -10
_diffrn_reflns_number 4333
_diffrn_reflns_theta_max 30.0
_diffrn_reflns_theta_min 2.0
_diffrn_standards_decay_% 0.31
_diffrn_standards_interval_count 200
_diffrn_standards_interval_time 180
_diffrn_standards_number 3
_exptl_absorpt_coefficient_mu 0.538
_exptl_absorpt_correction_T_max 1.000
_exptl_absorpt_correction_T_min 0.968
_exptl_absorpt_correction_type 'empirical via \y scan (North, Phillips & Mathews, 1968)'
_exptl_absorpt_process_details ' psi-scan of 3 reflections '
_exptl_crystal_colour colourless
_exptl_crystal_density_diffrn 1.520
_exptl_crystal_description prismatic
_exptl_crystal_F_000 332.00
_exptl_crystal_size_max 0.65
_exptl_crystal_size_mid 0.33
_exptl_crystal_size_min 0.30
_refine_diff_density_max 0.30
_refine_diff_density_min -0.33
_refine_ls_extinction_coef 6.05299
_refine_ls_extinction_method 'Zachariasen (1968) Type II, Gaussian isotropic'
_refine_ls_goodness_of_fit_obs 2.081
_refine_ls_hydrogen_treatment 'H atoms riding at geometrically idealized positions, with C---H = 0.95\%A'
_refine_ls_matrix_type full
_refine_ls_number_parameters 173
_refine_ls_number_reflns 2579
_refine_ls_R_factor_obs 0.0375
_refine_ls_shift/esd_max 0.002
_refine_ls_structure_factor_coef F
_refine_ls_weighting_details 'w = 1/\s^2^(Fo)'
_refine_ls_weighting_scheme calc
_refine_ls_wR_factor_obs 0.0383
_reflns_number_observed 2579
_reflns_number_total 4086
_reflns_observed_criterion '[I>3\s(I)]'
_cod_data_source_file as1212.cif
_cod_data_source_block as1212
_cod_depositor_comments
;
The following automatic conversions were performed:

'_refine_ls_weighting_scheme' value '1/\s^2^(Fo) ' was changed to
'calc'. New tag '_refine_ls_weighting_details' was created. The value
of the new tag was set to 'w = 1/\s^2^(Fo)'.

Automatic conversion script
Id: cif_fix_values 3143 2015-03-26 13:38:13Z robertas 
;
_cod_database_code 2004684

loop_
_symmetry_equiv_pos_as_xyz
'   +x,   +y,   +z'
'   -x,   -y,   -z'

loop_
_atom_site_aniso_label
_atom_site_aniso_U_11
_atom_site_aniso_U_22
_atom_site_aniso_U_33
_atom_site_aniso_U_12
_atom_site_aniso_U_13
_atom_site_aniso_U_23
S1 0.0446(4) 0.0364(4) 0.0558(4) -0.0158(3) 0.0205(3) -0.0131(3)
S2 0.0298(3) 0.0422(4) 0.0493(4) 0.0002(3) 0.0141(3) -0.0025(3)
S3 0.0338(3) 0.0301(3) 0.0332(3) -0.0078(2) 0.0088(3) -0.0048(2)
O1 0.0320(10) 0.0730(10) 0.0780(10) -0.0131(10) 0.0170(10) -0.0180(10)
O2 0.0490(10) 0.0500(10) 0.0600(10) 0.0103(9) 0.0200(10) 0.0149(10)
O3 0.0560(10) 0.0410(10) 0.0410(10) -0.0096(9) 0.0212(9) -0.0135(8)
O4 0.0316(10) 0.0480(10) 0.0500(10) -0.0107(8) 0.0031(8) -0.0035(9)
C2 0.0330(10) 0.0290(10) 0.0360(10) -0.0034(10) 0.0130(10) -0.0057(10)
C3 0.0300(10) 0.0260(10) 0.0280(10) -0.0034(9) 0.0090(10) -0.0018(9)
C4 0.0370(10) 0.044(2) 0.0360(10) 0.0020(10) 0.0130(10) 0.0020(10)
C5 0.049(2) 0.053(2) 0.042(2) 0.0160(10) 0.0220(10) 0.0050(10)
C6 0.079(2) 0.039(2) 0.039(2) 0.0190(10) 0.027(2) 0.0010(10)
C7 0.070(2) 0.0330(10) 0.0380(10) -0.0030(10) 0.0220(10) -0.0040(10)
C8 0.0460(10) 0.0290(10) 0.0320(10) -0.0030(10) 0.0170(10) -0.0027(10)
C9 0.0360(10) 0.0290(10) 0.0250(10) 0.0006(10) 0.0120(10) -0.0002(9)
C10 0.048(2) 0.045(2) 0.057(2) -0.0020(10) 0.0300(10) -0.0090(10)
C11 0.062(2) 0.065(2) 0.064(2) -0.004(2) 0.026(2) 0.009(2)
C12 0.045(2) 0.0330(10) 0.0410(10) -0.0080(10) 0.0140(10) 0.0020(10)
C13 0.064(2) 0.060(2) 0.047(2) 0.000(2) 0.027(2) 0.0090(10)

loop_
_atom_site_label
_atom_site_fract_x
_atom_site_fract_y
_atom_site_fract_z
_atom_site_U_iso_or_equiv
_atom_site_thermal_displace_type
S1 .41431(9) .42445(6) .27510(10) .0439(2) Uij
S2 .54843(8) .18915(6) .21030(10) .0408(2) Uij
S3 .12666(8) .14367(5) .09422(9) .0329(2) Uij
O1 .6844(2) .2526(2) .3005(3) .0612(7) Uij
O2 .5455(2) .0841(2) .3030(3) .0542(6) Uij
O3 .2072(2) .08900(10) -.0312(2) .0446(5) Uij
O4 -.0496(2) .1730(2) .0127(3) .0456(5) Uij
C2 .3715(3) .2876(2) .2048(3) .0325(6) Uij
C3 .2123(3) .2732(2) .1759(3) .0286(6) Uij
C4 -.0462(3) .3980(2) .2043(4) .0397(7) Uij
C5 -0.1066(3) .5056(3) .2445(4) .0484(8) Uij
C6 -.0101(4) .5944(2) .2920(4) .0533(9) Uij
C7 .1513(4) .5770(2) .3058(4) .0466(8) Uij
C8 .2149(3) .4667(2) .2662(3) .0351(7) Uij
C9 .1183(3) .3769(2) .2131(3) .0304(6) Uij
C10 .5337(3) .1619(2) -.0323(4) .0475(8) Uij
C11 .5231(4) .2669(3) -0.1518(5) .0630(10) Uij
C12 .1801(3) .0574(2) .3079(4) .0399(7) Uij
C13 .1194(4) .1145(3) .4607(4) .0555(9) Uij
H41 -0.1141 .3386 .1710 .0477 Uij
H51 -0.2174 .5202 .2398 .0581 Uij
H61 -0.0574 .6686 .3154 .0640 Uij
H71 .2178 .6373 .3407 .0559 Uij
H101 .6286 .1105 -0.0290 .0569 Uij
H102 .4375 .1265 -0.0951 .0569 Uij
H111 .6198 .3023 -0.0933 .0755 Uij
H112 .5138 .2451 -0.2808 .0755 Uij
H113 .4289 .3195 -0.1566 .0755 Uij
H121 .1335 -0.0119 .2724 .0479 Uij
H122 .2970 .0403 .3630 .0479 Uij
H131 .1667 .1833 .4995 .0667 Uij
H132 .0025 .1322 .4077 .0667 Uij
H133 .1509 .0640 .5711 .0667 Uij

loop_
_atom_type_symbol
_atom_type_scat_dispersion_real
_atom_type_scat_dispersion_imag
_atom_type_scat_source
C 0.003 0.002 'International Tables'
H 0.000 0.000 'International Tables'
O 0.011 0.006 'International Tables'
S 0.125 0.123 'International Tables'

loop_
_geom_angle_atom_site_label_1
_geom_angle_atom_site_label_2
_geom_angle_atom_site_label_3
_geom_angle
_geom_angle_publ_flag
C2 S1 C8 91.40(10) yes
O1 S2 O2 118.60(10) yes
O1 S2 C2 103.80(10) yes
O1 S2 C10 108.50(10) yes
O2 S2 C2 108.10(10) yes
O2 S2 C10 109.10(10) yes
C2 S2 C10 108.30(10) yes
O3 S3 O4 117.50(10) yes
O3 S3 C3 107.50(10) yes
O3 S3 C12 109.30(10) yes
O4 S3 C3 107.50(10) yes
O4 S3 C12 109.00(10) yes
C3 S3 C12 105.30(10) yes
S1 C2 S2 113.90(10) yes
S1 C2 C3 113.2(2) yes
S2 C2 C3 132.5(2) yes
S3 C3 C2 124.3(2) yes
S3 C3 C9 123.4(2) yes
C2 C3 C9 112.2(2) yes
C5 C4 C9 118.8(2) no
C4 C5 C6 121.8(3) no
C5 C6 C7 121.3(2) no
C6 C7 C8 117.4(3) no
S1 C8 C7 125.7(2) yes
S1 C8 C9 112.3(2) yes
C7 C8 C9 122.1(2) no
C3 C9 C4 130.4(2) yes
C3 C9 C8 110.9(2) yes
C4 C9 C8 118.7(2) no
S2 C10 C11 114.7(2) yes
S3 C12 C13 113.3(2) yes

loop_
_geom_bond_atom_site_label_1
_geom_bond_atom_site_label_2
_geom_bond_distance
_geom_bond_publ_flag
S1 C2 1.724(2) yes
S1 C8 1.726(3) yes
S2 O1 1.437(2) yes
S2 O2 1.432(2) yes
S2 C2 1.789(2) yes
S2 C10 1.758(3) yes
S3 O3 1.435(2) yes
S3 O4 1.435(2) yes
S3 C3 1.783(2) yes
S3 C12 1.766(3) yes
C2 C3 1.367(3) yes
C3 C9 1.450(3) yes
C4 C5 1.367(3) no
C4 C9 1.405(3) no
C5 C6 1.392(4) no
C6 C7 1.368(4) no
C7 C8 1.403(3) no
C8 C9 1.404(3) no
C10 C11 1.504(4) yes
C12 C13 1.506(4) yes
